data_7215239
loop_
_publ_author_name
'Chen, Jing-Huo'
'Liu, Ya-Mei'
'Zhang, Jin-Xue'
'Zhu, Yan-Yan'
'Tang, Ming-Sheng'
'Ng, Seik Weng'
'Yang, Guang'

_publ_section_title
;
 Halogen-involving weak interactions manifested in the crystal structures
 of silver(i) or gold(i) 4-halogenated-3,5-diphenylpyrazolato trimers
;
_journal_issue 23
_journal_name_full CrystEngComm
_journal_page_first 4987
_journal_paper_doi 10.1039/c4ce00029c
_journal_volume 16
_journal_year 2014
_chemical_formula_sum 'C45 H30 Ag3 I3 N6'
_chemical_formula_weight 1359.06
_chemical_name_systematic
; 
 ? 
;
_space_group_IT_number 14
_symmetry_cell_setting monoclinic
_symmetry_space_group_name_Hall '-P 2ybc'
_symmetry_space_group_name_H-M 'P 1 21/c 1'
_atom_sites_solution_hydrogens geom
_atom_sites_solution_primary direct
_atom_sites_solution_secondary difmap
_audit_creation_method SHELXL-97
_cell_angle_alpha 90.00
_cell_angle_beta 100.72(3)
_cell_angle_gamma 90.00
_cell_formula_units_Z 4
_cell_length_a 14.337(3)
_cell_length_b 29.013(6)
_cell_length_c 10.568(2)
_cell_measurement_reflns_used 11691
_cell_measurement_temperature 298(2)
_cell_measurement_theta_max 27.8804
_cell_measurement_theta_min 1.6069
_cell_volume 4319.1(16)
_computing_structure_refinement 'SHELXL-97 (Sheldrick, 1997)'
_computing_structure_solution 'SHELXS-97 (Sheldrick, 1990)'
_diffrn_ambient_temperature 298(2)
_diffrn_detector_area_resol_mean 28.5714
_diffrn_measured_fraction_theta_full 0.989
_diffrn_measured_fraction_theta_max 0.989
_diffrn_measurement_device_type 'Saturn724 (4x4 bin mode)'
_diffrn_measurement_method dtprofit.ref
_diffrn_radiation_monochromator graphite
_diffrn_radiation_source 'fine-focus sealed tube'
_diffrn_radiation_type MoK\a
_diffrn_radiation_wavelength 0.71073
_diffrn_reflns_av_R_equivalents 0.1278
_diffrn_reflns_av_sigmaI/netI 0.1303
_diffrn_reflns_limit_h_max 18
_diffrn_reflns_limit_h_min -14
_diffrn_reflns_limit_k_max 38
_diffrn_reflns_limit_k_min -33
_diffrn_reflns_limit_l_max 13
_diffrn_reflns_limit_l_min -13
_diffrn_reflns_number 34103
_diffrn_reflns_theta_full 28.01
_diffrn_reflns_theta_max 28.01
_diffrn_reflns_theta_min 1.45
_exptl_absorpt_coefficient_mu 3.531
_exptl_absorpt_correction_T_max 1.0000
_exptl_absorpt_correction_T_min 0.3872
_exptl_absorpt_correction_type multi-scan
_exptl_absorpt_process_details 'CrystalClear (Rigaku/MSC Inc., 2006)'
_exptl_crystal_colour colorless
_exptl_crystal_density_diffrn 2.090
_exptl_crystal_density_method 'not measured'
_exptl_crystal_description prism
_exptl_crystal_F_000 2568
_exptl_crystal_size_max 0.22
_exptl_crystal_size_mid 0.21
_exptl_crystal_size_min 0.19
_refine_diff_density_max 0.997
_refine_diff_density_min -0.714
_refine_diff_density_rms 0.188
_refine_ls_extinction_method none
_refine_ls_goodness_of_fit_ref 1.191
_refine_ls_hydrogen_treatment constr
_refine_ls_matrix_type full
_refine_ls_number_parameters 514
_refine_ls_number_reflns 10303
_refine_ls_number_restraints 0
_refine_ls_restrained_S_all 1.191
_refine_ls_R_factor_all 0.0869
_refine_ls_R_factor_gt 0.0615
_refine_ls_shift/su_max 0.001
_refine_ls_shift/su_mean 0.000
_refine_ls_structure_factor_coef Fsqd
_refine_ls_weighting_details 'calc w=1/[\s^2^(Fo^2^)+(0.0507P)^2^+0.0000P] where P=(Fo^2^+2Fc^2^)/3'
_refine_ls_weighting_scheme calc
_refine_ls_wR_factor_gt 0.1263
_refine_ls_wR_factor_ref 0.1428
_reflns_number_gt 7915
_reflns_number_total 10303
_reflns_threshold_expression >2sigma(I)
_cod_data_source_file c4ce00029c2.cif
_cod_data_source_block Ag-IPh2pz
_cod_depositor_comments
;
The following automatic conversions were performed:

'_exptl_absorpt_correction_type' value 'Multi-scan' changed to
'multi-scan' according to
/usr/data/users/saulius/crontab/automatic-downloads/rss-feeds/RSC/lib/dictionaries/cif_core.dic
dictionary named 'cif_core.dic' version 2.4.2 from 2011-04-26.

Automatic conversion script
Id: cif_fix_values 2281 2013-09-26 08:29:07Z andrius 

 Adding full bibliography for 7215236--7215242.cif.
;
_cod_original_cell_volume 4318.9(15)
_cod_original_sg_symbol_H-M P2(1)/c
_cod_database_code 7215239

loop_
_symmetry_equiv_pos_as_xyz
'x, y, z'
'-x, y+1/2, -z+1/2'
'-x, -y, -z'
'x, -y-1/2, z-1/2'

loop_
_atom_site_label
_atom_site_type_symbol
_atom_site_fract_x
_atom_site_fract_y
_atom_site_fract_z
_atom_site_U_iso_or_equiv
_atom_site_adp_type
_atom_site_occupancy
_atom_site_symmetry_multiplicity
_atom_site_calc_flag
_atom_site_refinement_flags
Ag1 Ag 0.61228(4) 0.367299(18) 1.03857(5) 0.04776(15) Uani 1 1 d .
Ag2 Ag 0.45749(4) 0.441692(19) 0.82208(6) 0.04849(16) Uani 1 1 d .
Ag3 Ag 0.38707(4) 0.333194(18) 0.90759(5) 0.04426(15) Uani 1 1 d .
N1 N 0.6611(4) 0.4258(2) 0.9575(6) 0.0499(15) Uani 1 1 d .
N2 N 0.5995(4) 0.45674(19) 0.8896(6) 0.0471(14) Uani 1 1 d .
N3 N 0.3174(4) 0.42085(19) 0.7633(5) 0.0422(13) Uani 1 1 d .
N4 N 0.2890(4) 0.37998(19) 0.8090(5) 0.0397(12) Uani 1 1 d .
N5 N 0.4810(4) 0.28812(18) 1.0215(5) 0.0372(12) Uani 1 1 d .
N6 N 0.5606(4) 0.30525(18) 1.0995(5) 0.0396(13) Uani 1 1 d .
C1 C 0.7480(5) 0.4443(3) 0.9804(7) 0.0450(16) Uani 1 1 d .
C2 C 0.7422(5) 0.4883(3) 0.9293(7) 0.0494(18) Uani 1 1 d .
C3 C 0.6478(5) 0.4948(2) 0.8694(7) 0.0465(17) Uani 1 1 d .
C4 C 0.2408(5) 0.4417(2) 0.6930(7) 0.0442(16) Uani 1 1 d .
C5 C 0.1635(4) 0.4139(2) 0.6914(6) 0.0424(16) Uani 1 1 d .
C6 C 0.1961(4) 0.3754(2) 0.7668(6) 0.0404(15) Uani 1 1 d .
C7 C 0.4710(4) 0.2437(2) 1.0533(6) 0.0367(14) Uani 1 1 d .
C8 C 0.5454(5) 0.2326(2) 1.1535(6) 0.0356(14) Uani 1 1 d .
C9 C 0.6002(4) 0.2722(2) 1.1813(6) 0.0343(13) Uani 1 1 d .
C10 C 0.2491(5) 0.4866(2) 0.6299(7) 0.0470(17) Uani 1 1 d .
C11 C 0.1456(4) 0.3347(2) 0.8014(6) 0.0421(16) Uani 1 1 d .
C12 C 0.0802(5) 0.3105(3) 0.7093(7) 0.0527(19) Uani 1 1 d .
H12 H 0.0655 0.3212 0.6249 0.063 Uiso 1 1 calc R
C13 C 0.3922(5) 0.2169(2) 0.9792(6) 0.0410(15) Uani 1 1 d .
C14 C 0.6842(4) 0.2821(2) 1.2819(6) 0.0346(13) Uani 1 1 d .
C15 C 0.7580(5) 0.3075(2) 1.2547(7) 0.0457(17) Uani 1 1 d .
H15 H 0.7588 0.3158 1.1699 0.055 Uiso 1 1 calc R
C16 C 0.6039(5) 0.5336(2) 0.7904(7) 0.0485(17) Uani 1 1 d .
C17 C 0.6859(5) 0.2700(3) 1.4083(6) 0.0462(17) Uani 1 1 d .
H17 H 0.6361 0.2528 1.4294 0.055 Uiso 1 1 calc R
C18 C 0.7613(6) 0.2831(3) 1.5050(7) 0.061(2) Uani 1 1 d .
H18 H 0.7624 0.2739 1.5897 0.073 Uiso 1 1 calc R
C19 C 0.8330(5) 0.3091(3) 1.4760(8) 0.058(2) Uani 1 1 d .
H19 H 0.8823 0.3186 1.5407 0.069 Uiso 1 1 calc R
C20 C 0.3669(5) 0.2223(3) 0.8449(7) 0.0517(18) Uani 1 1 d .
H20 H 0.4010 0.2427 0.8031 0.062 Uiso 1 1 calc R
C21 C 0.3409(5) 0.1862(3) 1.0381(7) 0.0531(19) Uani 1 1 d .
H21 H 0.3552 0.1824 1.1270 0.064 Uiso 1 1 calc R
C22 C 0.1663(5) 0.3176(3) 0.9279(7) 0.0545(19) Uani 1 1 d .
H22 H 0.2082 0.3334 0.9908 0.065 Uiso 1 1 calc R
C23 C 0.0381(6) 0.2710(3) 0.7441(8) 0.062(2) Uani 1 1 d .
H23 H -0.0052 0.2551 0.6831 0.074 Uiso 1 1 calc R
C24 C 0.8307(5) 0.4164(3) 1.0380(7) 0.0531(19) Uani 1 1 d .
C25 C 0.8321(5) 0.3211(3) 1.3516(8) 0.063(2) Uani 1 1 d .
H25 H 0.8816 0.3385 1.3311 0.075 Uiso 1 1 calc R
C26 C 0.1247(6) 0.2772(3) 0.9590(8) 0.069(2) Uani 1 1 d .
H26 H 0.1405 0.2651 1.0416 0.083 Uiso 1 1 calc R
C27 C 0.0595(6) 0.2552(3) 0.8667(9) 0.069(2) Uani 1 1 d .
H27 H 0.0294 0.2288 0.8891 0.083 Uiso 1 1 calc R
C28 C 0.2162(6) 0.4920(3) 0.4989(8) 0.062(2) Uani 1 1 d .
H28 H 0.1885 0.4672 0.4502 0.075 Uiso 1 1 calc R
C29 C 0.5972(7) 0.5767(3) 0.8408(8) 0.066(2) Uani 1 1 d .
H29 H 0.6196 0.5815 0.9282 0.079 Uiso 1 1 calc R
C30 C 0.8958(5) 0.4306(3) 1.1452(8) 0.069(3) Uani 1 1 d .
H30 H 0.8869 0.4583 1.1857 0.083 Uiso 1 1 calc R
C31 C 0.9744(6) 0.4032(4) 1.1919(10) 0.079(3) Uani 1 1 d .
H31 H 1.0181 0.4130 1.2632 0.095 Uiso 1 1 calc R
C32 C 0.8444(6) 0.3746(3) 0.9813(10) 0.078(3) Uani 1 1 d .
H32 H 0.8004 0.3644 0.9108 0.094 Uiso 1 1 calc R
C33 C 0.9885(7) 0.3622(5) 1.1347(12) 0.094(4) Uani 1 1 d .
H33 H 1.0414 0.3443 1.1672 0.113 Uiso 1 1 calc R
C34 C 0.9245(7) 0.3474(4) 1.0292(14) 0.104(4) Uani 1 1 d .
H34 H 0.9340 0.3196 0.9897 0.125 Uiso 1 1 calc R
C35 C 0.5582(8) 0.6131(3) 0.7655(10) 0.083(3) Uani 1 1 d .
H35 H 0.5538 0.6420 0.8022 0.099 Uiso 1 1 calc R
C36 C 0.5259(7) 0.6068(4) 0.6370(11) 0.084(3) Uani 1 1 d .
H36 H 0.4980 0.6310 0.5861 0.100 Uiso 1 1 calc R
C37 C 0.5344(9) 0.5652(4) 0.5843(10) 0.102(4) Uani 1 1 d .
H37 H 0.5153 0.5611 0.4960 0.122 Uiso 1 1 calc R
C38 C 0.5715(8) 0.5287(3) 0.6606(9) 0.086(3) Uani 1 1 d .
H38 H 0.5746 0.4999 0.6231 0.103 Uiso 1 1 calc R
C39 C 0.2625(8) 0.5705(3) 0.5109(13) 0.091(4) Uani 1 1 d .
H39 H 0.2662 0.5989 0.4714 0.110 Uiso 1 1 calc R
C40 C 0.2909(7) 0.5236(3) 0.7000(9) 0.067(2) Uani 1 1 d .
H40 H 0.3155 0.5200 0.7872 0.080 Uiso 1 1 calc R
C41 C 0.2968(8) 0.5657(3) 0.6429(12) 0.086(3) Uani 1 1 d .
H41 H 0.3232 0.5908 0.6915 0.103 Uiso 1 1 calc R
C42 C 0.2241(7) 0.5340(3) 0.4401(10) 0.074(3) Uani 1 1 d .
H42 H 0.2029 0.5372 0.3519 0.089 Uiso 1 1 calc R
C43 C 0.2675(6) 0.1608(3) 0.9654(10) 0.074(3) Uani 1 1 d .
H43 H 0.2341 0.1396 1.0058 0.089 Uiso 1 1 calc R
C44 C 0.2441(7) 0.1669(4) 0.8339(11) 0.084(3) Uani 1 1 d .
H44 H 0.1952 0.1498 0.7855 0.101 Uiso 1 1 calc R
C45 C 0.2935(7) 0.1983(3) 0.7749(8) 0.074(3) Uani 1 1 d .
H45 H 0.2767 0.2032 0.6866 0.088 Uiso 1 1 calc R
I1 I 0.85300(4) 0.53386(2) 0.92753(7) 0.0788(2) Uani 1 1 d .
I2 I 0.57924(4) 0.166485(16) 1.22643(5) 0.04954(14) Uani 1 1 d .
I3 I 0.02361(4) 0.43084(2) 0.61471(7) 0.0722(2) Uani 1 1 d .

loop_
_atom_site_aniso_label
_atom_site_aniso_U_11
_atom_site_aniso_U_22
_atom_site_aniso_U_33
_atom_site_aniso_U_23
_atom_site_aniso_U_13
_atom_site_aniso_U_12
Ag1 0.0453(3) 0.0370(3) 0.0571(3) 0.0066(2) -0.0007(2) -0.0063(2)
Ag2 0.0335(3) 0.0461(3) 0.0619(3) 0.0051(3) -0.0015(2) -0.0036(2)
Ag3 0.0392(3) 0.0419(3) 0.0469(3) 0.0069(2) -0.0043(2) 0.0053(2)
N1 0.040(3) 0.041(3) 0.066(4) 0.011(3) 0.003(3) -0.008(3)
N2 0.030(3) 0.037(3) 0.069(4) 0.006(3) -0.005(3) -0.005(2)
N3 0.033(3) 0.038(3) 0.052(3) 0.009(3) 0.000(2) -0.005(2)
N4 0.034(3) 0.040(3) 0.042(3) 0.006(2) -0.002(2) -0.001(2)
N5 0.033(3) 0.037(3) 0.039(3) 0.003(2) 0.000(2) -0.003(2)
N6 0.039(3) 0.032(3) 0.046(3) 0.004(2) 0.001(2) -0.001(2)
C1 0.035(4) 0.047(4) 0.051(4) 0.002(3) 0.006(3) -0.009(3)
C2 0.034(4) 0.048(5) 0.065(5) -0.004(4) 0.004(3) -0.009(3)
C3 0.043(4) 0.039(4) 0.056(4) 0.005(3) 0.005(3) -0.003(3)
C4 0.032(3) 0.039(4) 0.058(4) 0.002(3) -0.002(3) 0.011(3)
C5 0.027(3) 0.046(4) 0.050(4) 0.000(3) -0.004(3) 0.004(3)
C6 0.033(3) 0.045(4) 0.040(3) -0.001(3) -0.002(3) 0.001(3)
C7 0.037(3) 0.040(4) 0.033(3) 0.001(3) 0.006(3) -0.002(3)
C8 0.041(3) 0.031(3) 0.034(3) 0.004(2) 0.004(3) 0.008(3)
C9 0.040(3) 0.033(3) 0.031(3) -0.002(2) 0.011(3) 0.001(3)
C10 0.037(4) 0.046(4) 0.057(4) 0.007(3) 0.009(3) 0.011(3)
C11 0.031(3) 0.048(4) 0.045(4) 0.008(3) 0.001(3) 0.003(3)
C12 0.051(4) 0.053(5) 0.047(4) 0.000(3) -0.007(3) -0.006(4)
C13 0.042(4) 0.039(4) 0.041(3) -0.001(3) 0.004(3) 0.000(3)
C14 0.029(3) 0.037(4) 0.038(3) -0.001(3) 0.008(2) 0.003(3)
C15 0.037(4) 0.050(4) 0.050(4) 0.012(3) 0.007(3) 0.001(3)
C16 0.049(4) 0.039(4) 0.059(4) 0.005(3) 0.011(3) -0.007(3)
C17 0.039(4) 0.056(5) 0.045(4) 0.001(3) 0.012(3) -0.009(3)
C18 0.057(5) 0.077(6) 0.043(4) 0.004(4) -0.005(3) -0.010(4)
C19 0.041(4) 0.063(5) 0.063(5) 0.009(4) -0.008(3) -0.007(4)
C20 0.052(4) 0.056(5) 0.046(4) 0.000(3) 0.006(3) -0.002(4)
C21 0.057(5) 0.056(5) 0.046(4) 0.010(3) 0.007(3) -0.004(4)
C22 0.043(4) 0.066(5) 0.052(4) 0.009(4) 0.002(3) -0.010(4)
C23 0.049(5) 0.067(6) 0.065(5) 0.005(4) 0.001(4) -0.013(4)
C24 0.036(4) 0.060(5) 0.060(5) 0.017(4) 0.003(3) -0.005(3)
C25 0.037(4) 0.068(6) 0.080(6) 0.009(5) 0.002(4) -0.008(4)
C26 0.064(5) 0.081(7) 0.058(5) 0.020(4) 0.003(4) -0.010(5)
C27 0.054(5) 0.066(6) 0.087(6) 0.019(5) 0.011(5) -0.010(4)
C28 0.066(5) 0.054(5) 0.062(5) 0.013(4) -0.002(4) -0.001(4)
C29 0.097(7) 0.053(5) 0.052(4) 0.002(4) 0.026(5) 0.012(5)
C30 0.041(4) 0.093(7) 0.070(5) 0.022(5) 0.001(4) -0.016(4)
C31 0.036(4) 0.112(9) 0.084(7) 0.036(6) 0.000(4) -0.021(5)
C32 0.049(5) 0.080(7) 0.105(8) -0.003(6) 0.012(5) 0.013(5)
C33 0.045(5) 0.119(10) 0.119(9) 0.045(8) 0.019(6) 0.010(6)
C34 0.061(7) 0.086(8) 0.162(12) 0.018(8) 0.011(7) 0.010(6)
C35 0.123(9) 0.038(5) 0.099(7) 0.012(5) 0.051(7) 0.017(5)
C36 0.083(7) 0.061(7) 0.103(8) 0.023(6) 0.007(6) 0.008(5)
C37 0.150(12) 0.067(7) 0.071(6) 0.017(5) -0.026(7) -0.007(7)
C38 0.134(10) 0.049(5) 0.065(6) -0.008(4) -0.009(6) 0.000(6)
C39 0.113(9) 0.037(5) 0.140(10) 0.030(6) 0.063(8) 0.022(6)
C40 0.077(6) 0.048(5) 0.075(6) -0.006(4) 0.016(5) 0.000(4)
C41 0.101(8) 0.050(6) 0.110(9) -0.002(6) 0.029(7) 0.000(5)
C42 0.070(6) 0.069(7) 0.083(6) 0.037(5) 0.011(5) 0.009(5)
C43 0.052(5) 0.074(7) 0.094(7) 0.002(5) 0.009(5) -0.020(5)
C44 0.059(6) 0.087(8) 0.093(7) -0.019(6) -0.021(5) -0.017(5)
C45 0.070(6) 0.083(7) 0.054(5) 0.000(5) -0.022(4) 0.003(5)
I1 0.0531(3) 0.0725(4) 0.1062(5) 0.0186(3) 0.0027(3) -0.0296(3)
I2 0.0600(3) 0.0377(3) 0.0483(3) 0.00729(19) 0.0032(2) 0.0061(2)
I3 0.0356(3) 0.0735(4) 0.0991(5) 0.0220(3) -0.0096(3) 0.0092(3)

loop_
_atom_type_symbol
_atom_type_description
_atom_type_scat_dispersion_real
_atom_type_scat_dispersion_imag
_atom_type_scat_source
C C 0.0033 0.0016 'International Tables Vol C Tables 4.2.6.8 and 6.1.1.4'
H H 0.0000 0.0000 'International Tables Vol C Tables 4.2.6.8 and 6.1.1.4'
N N 0.0061 0.0033 'International Tables Vol C Tables 4.2.6.8 and 6.1.1.4'
Ag Ag -0.8971 1.1015 'International Tables Vol C Tables 4.2.6.8 and 6.1.1.4'
I I -0.4742 1.8119 'International Tables Vol C Tables 4.2.6.8 and 6.1.1.4'

loop_
_geom_angle_atom_site_label_1
_geom_angle_atom_site_label_2
_geom_angle_atom_site_label_3
_geom_angle
N1 Ag1 N6 173.6(2)
N2 Ag2 N3 174.7(2)
N4 Ag3 N5 174.8(2)
C1 N1 N2 108.8(5)
C1 N1 Ag1 128.8(5)
N2 N1 Ag1 121.2(4)
C3 N2 N1 108.8(5)
C3 N2 Ag2 128.4(5)
N1 N2 Ag2 122.7(4)
C4 N3 N4 108.5(5)
C4 N3 Ag2 132.5(5)
N4 N3 Ag2 118.7(4)
C6 N4 N3 108.3(5)
C6 N4 Ag3 129.9(5)
N3 N4 Ag3 121.4(4)
C7 N5 N6 108.2(5)
C7 N5 Ag3 130.9(4)
N6 N5 Ag3 119.6(4)
C9 N6 N5 109.5(5)
C9 N6 Ag1 132.8(4)
N5 N6 Ag1 115.5(4)
N1 C1 C2 108.2(6)
N1 C1 C24 120.5(6)
C2 C1 C24 130.9(6)
C1 C2 C3 106.5(6)
C1 C2 I1 127.0(5)
C3 C2 I1 126.3(6)
N2 C3 C2 107.6(6)
N2 C3 C16 122.8(6)
C2 C3 C16 129.5(7)
N3 C4 C5 108.4(6)
N3 C4 C10 121.2(6)
C5 C4 C10 130.3(6)
C4 C5 C6 106.3(5)
C4 C5 I3 125.9(5)
C6 C5 I3 127.3(5)
N4 C6 C5 108.5(6)
N4 C6 C11 120.5(6)
C5 C6 C11 131.1(6)
N5 C7 C8 107.9(5)
N5 C7 C13 118.8(5)
C8 C7 C13 133.2(6)
C9 C8 C7 107.0(5)
C9 C8 I2 126.6(4)
C7 C8 I2 125.7(5)
N6 C9 C8 107.3(5)
N6 C9 C14 120.9(6)
C8 C9 C14 131.6(6)
C40 C10 C28 118.8(8)
C40 C10 C4 120.5(7)
C28 C10 C4 120.7(7)
C22 C11 C12 118.6(7)
C22 C11 C6 119.7(6)
C12 C11 C6 121.7(6)
C23 C12 C11 119.9(7)
C21 C13 C20 118.0(6)
C21 C13 C7 121.6(6)
C20 C13 C7 120.4(6)
C15 C14 C17 118.0(6)
C15 C14 C9 120.9(6)
C17 C14 C9 120.8(6)
C14 C15 C25 121.0(7)
C29 C16 C38 116.7(7)
C29 C16 C3 122.1(7)
C38 C16 C3 121.2(7)
C14 C17 C18 120.8(7)
C19 C18 C17 120.1(7)
C18 C19 C25 119.5(7)
C45 C20 C13 121.4(8)
C13 C21 C43 120.4(7)
C26 C22 C11 120.1(7)
C27 C23 C12 120.4(8)
C32 C24 C30 118.9(8)
C32 C24 C1 118.1(7)
C30 C24 C1 122.9(8)
C19 C25 C15 120.6(7)
C27 C26 C22 119.5(8)
C23 C27 C26 121.5(8)
C42 C28 C10 120.6(9)
C16 C29 C35 121.7(8)
C24 C30 C31 119.9(10)
C33 C31 C30 121.1(10)
C24 C32 C34 120.6(10)
C31 C33 C34 119.9(10)
C33 C34 C32 119.6(12)
C36 C35 C29 119.9(9)
C37 C36 C35 119.6(9)
C36 C37 C38 120.2(10)
C16 C38 C37 121.9(9)
C42 C39 C41 120.5(9)
C41 C40 C10 121.0(9)
C40 C41 C39 119.2(10)
C39 C42 C28 120.0(9)
C44 C43 C21 120.3(9)
C45 C44 C43 119.6(8)
C20 C45 C44 120.3(8)

loop_
_geom_bond_atom_site_label_1
_geom_bond_atom_site_label_2
_geom_bond_distance
Ag1 N1 2.081(6)
Ag1 N6 2.093(5)
Ag2 N2 2.074(5)
Ag2 N3 2.079(5)
Ag3 N4 2.088(5)
Ag3 N5 2.090(5)
N1 C1 1.336(8)
N1 N2 1.365(7)
N2 C3 1.342(9)
N3 C4 1.349(8)
N3 N4 1.371(7)
N4 C6 1.330(8)
N5 C7 1.346(8)
N5 N6 1.370(7)
N6 C9 1.344(8)
C1 C2 1.384(10)
C1 C24 1.470(10)
C2 C3 1.395(9)
C2 I1 2.069(7)
C3 C16 1.472(10)
C4 C5 1.368(9)
C4 C10 1.478(10)
C5 C6 1.401(9)
C5 I3 2.078(6)
C6 C11 1.466(9)
C7 C8 1.394(8)
C7 C13 1.471(9)
C8 C9 1.392(9)
C8 I2 2.091(6)
C9 C14 1.479(8)
C10 C40 1.377(11)
C10 C28 1.386(10)
C11 C22 1.405(9)
C11 C12 1.407(9)
C12 C23 1.377(10)
C13 C21 1.374(10)
C13 C20 1.408(9)
C14 C15 1.362(9)
C14 C17 1.377(9)
C15 C25 1.389(10)
C16 C29 1.369(10)
C16 C38 1.371(11)
C17 C18 1.396(9)
C18 C19 1.355(11)
C19 C25 1.357(11)
C20 C45 1.359(11)
C21 C43 1.393(11)
C22 C26 1.381(11)
C23 C27 1.355(11)
C24 C32 1.383(12)
C24 C30 1.389(11)
C26 C27 1.377(12)
C28 C42 1.382(11)
C29 C35 1.377(12)
C30 C31 1.391(12)
C31 C33 1.368(15)
C32 C34 1.408(13)
C33 C34 1.374(16)
C35 C36 1.363(13)
C36 C37 1.343(14)
C37 C38 1.376(13)
C39 C42 1.352(14)
C39 C41 1.397(15)
C40 C41 1.372(12)
C43 C44 1.378(13)
C44 C45 1.374(14)
